data_7247351
loop_
_publ_author_name
'Costa, Ant\'onio G.'
'Lopes, Gon\,calo'
'Ribeiro, Susana'
'Santos, Isabel C.'
'Sim\~ao, Dulce'
'Pereira, Laura C. J.'
'Le Breton, Nolwenn'
'Choua, Sylvie'
'Baudron, St\'ephane A.'
'Almeida, Manuel'
'Raba\,ca, Sandra'

_publ_section_title
;
 Cyano benzene functionalised Ni and Cu bisdithiolene complexes
;
_journal_issue 37
_journal_name_full CrystEngComm
_journal_page_first 5362
_journal_page_last 5371
_journal_paper_doi 10.1039/D3CE00782K
_journal_volume 25
_journal_year 2023
_chemical_formula_moiety '2(C24 H20 P), C14 H6 Cu N2 S4'
_chemical_formula_sum 'C62 H46 Cu N2 P2 S4'
_chemical_formula_weight 1072.73
_space_group_crystal_system triclinic
_space_group_IT_number 2
_space_group_name_Hall '-P 1'
_space_group_name_H-M_alt 'P -1'
_atom_sites_solution_hydrogens geom
_audit_creation_method SHELXL-2014/7
_audit_update_record
;
2023-07-24 deposited with the CCDC.	2023-09-07 downloaded from the CCDC.
;
_cell_angle_alpha 79.7640(10)
_cell_angle_beta 89.3240(10)
_cell_angle_gamma 87.2920(10)
_cell_formula_units_Z 1
_cell_length_a 9.6136(4)
_cell_length_b 10.9075(5)
_cell_length_c 13.3709(6)
_cell_measurement_reflns_used 8920
_cell_measurement_temperature 294(2)
_cell_measurement_theta_max 26.11
_cell_measurement_theta_min 2.23
_cell_volume 1378.21(11)
_computing_cell_refinement 'Bruker SAINT'
_computing_data_collection 'Bruker APEX2'
_computing_data_reduction 'Bruker SAINT'
_computing_structure_refinement 'SHELXL-2014/7 (Sheldrick, 2014)'
_computing_structure_solution 'SHELXS-97 (Sheldrick 2008)'
_diffrn_ambient_temperature 294(2)
_diffrn_measured_fraction_theta_full 0.997
_diffrn_measured_fraction_theta_max 0.997
_diffrn_measurement_device_type 'Bruker APEX-II CCD'
_diffrn_measurement_method '\f and \w scans'
_diffrn_radiation_type MoK\a
_diffrn_radiation_wavelength 0.71073
_diffrn_reflns_av_R_equivalents 0.0513
_diffrn_reflns_av_unetI/netI 0.0330
_diffrn_reflns_Laue_measured_fraction_full 0.997
_diffrn_reflns_Laue_measured_fraction_max 0.997
_diffrn_reflns_limit_h_max 11
_diffrn_reflns_limit_h_min -11
_diffrn_reflns_limit_k_max 13
_diffrn_reflns_limit_k_min -13
_diffrn_reflns_limit_l_max 16
_diffrn_reflns_limit_l_min -16
_diffrn_reflns_number 27412
_diffrn_reflns_point_group_measured_fraction_full 0.997
_diffrn_reflns_point_group_measured_fraction_max 0.997
_diffrn_reflns_theta_full 25.242
_diffrn_reflns_theta_max 25.350
_diffrn_reflns_theta_min 3.096
_exptl_absorpt_coefficient_mu 0.646
_exptl_absorpt_correction_T_max 0.975
_exptl_absorpt_correction_T_min 0.782
_exptl_absorpt_correction_type multi-scan
_exptl_absorpt_process_details sadabs
_exptl_crystal_colour orange
_exptl_crystal_density_diffrn 1.292
_exptl_crystal_description plate
_exptl_crystal_F_000 555
_exptl_crystal_size_max 0.400
_exptl_crystal_size_mid 0.200
_exptl_crystal_size_min 0.040
_refine_diff_density_max 0.817
_refine_diff_density_min -0.360
_refine_diff_density_rms 0.062
_refine_ls_extinction_method none
_refine_ls_goodness_of_fit_ref 1.055
_refine_ls_hydrogen_treatment constr
_refine_ls_matrix_type full
_refine_ls_number_parameters 322
_refine_ls_number_reflns 5025
_refine_ls_number_restraints 0
_refine_ls_restrained_S_all 1.055
_refine_ls_R_factor_all 0.0747
_refine_ls_R_factor_gt 0.0449
_refine_ls_shift/su_max 0.000
_refine_ls_shift/su_mean 0.000
_refine_ls_structure_factor_coef Fsqd
_refine_ls_weighting_details 'w=1/[\s^2^(Fo^2^)+(0.0159P)^2^+1.9740P] where P=(Fo^2^+2Fc^2^)/3'
_refine_ls_weighting_scheme calc
_refine_ls_wR_factor_gt 0.0865
_refine_ls_wR_factor_ref 0.0987
_reflns_Friedel_coverage 0.000
_reflns_number_gt 3830
_reflns_number_total 5025
_reflns_threshold_expression 'I > 2\s(I)'
_cod_data_source_file d3ce00782k2.cif
_cod_data_source_block tpp2Cu3-cbdt2
_cod_depositor_comments 'Adding full bibliography for 7247344--7247351.cif.'
_cod_database_code 7247351
_shelx_shelxl_version_number 2014/7
_shelx_space_group_comment
;
The symmetry employed for this shelxl refinement is uniquely defined
by the following loop, which should always be used as a source of
symmetry information in preference to the above space-group names.
They are only intended as comments.
;
_shelx_estimated_absorpt_t_min 0.782
_shelx_estimated_absorpt_t_max 0.975

loop_
_space_group_symop_operation_xyz
'x, y, z'
'-x, -y, -z'

loop_
_atom_site_label
_atom_site_type_symbol
_atom_site_fract_x
_atom_site_fract_y
_atom_site_fract_z
_atom_site_U_iso_or_equiv
_atom_site_adp_type
_atom_site_occupancy
_atom_site_site_symmetry_order
_atom_site_calc_flag
_atom_site_refinement_flags_posn
_atom_site_refinement_flags_adp
_atom_site_refinement_flags_occupancy
_atom_site_disorder_assembly
_atom_site_disorder_group
Cu1 Cu 0.5000 0.5000 0.0000 0.03438(14) Uani 1 2 d S . P . .
S2 S 0.46848(9) 0.68155(7) 0.06081(6) 0.0473(2) Uani 1 1 d . . . . .
S1 S 0.45159(10) 0.39148(7) 0.15517(6) 0.0512(2) Uani 1 1 d . . . . .
P1 P 0.02902(8) 0.15711(7) 0.72266(6) 0.0409(2) Uani 1 1 d . . . . .
N1 N 0.3677(6) 0.2432(4) 0.4144(3) 0.1192(18) Uani 1 1 d . . . . .
C1 C 0.4341(3) 0.5045(3) 0.2305(2) 0.0419(7) Uani 1 1 d . . . . .
C2 C 0.4479(3) 0.6320(3) 0.1909(2) 0.0396(7) Uani 1 1 d . . . . .
C3 C 0.4417(3) 0.7180(3) 0.2567(3) 0.0527(8) Uani 1 1 d . . . . .
H3 H 0.4558 0.8014 0.2307 0.063 Uiso 1 1 calc R U . . .
C4 C 0.4153(4) 0.6832(4) 0.3589(3) 0.0656(11) Uani 1 1 d . . . . .
H4 H 0.4121 0.7429 0.4007 0.079 Uiso 1 1 calc R U . . .
C6 C 0.4045(3) 0.4722(3) 0.3351(2) 0.0519(8) Uani 1 1 d . . . . .
C5 C 0.3937(4) 0.5616(4) 0.3992(3) 0.0642(10) Uani 1 1 d . . . . .
H5 H 0.3724 0.5383 0.4678 0.077 Uiso 1 1 calc R U . . .
C7 C 0.3839(5) 0.3442(4) 0.3779(3) 0.0753(12) Uani 1 1 d . . . . .
C8 C 0.1955(3) 0.0749(3) 0.7221(2) 0.0427(7) Uani 1 1 d . . . . .
C9 C 0.2821(3) 0.0940(3) 0.6389(3) 0.0502(8) Uani 1 1 d . . . . .
H9 H 0.2560 0.1513 0.5814 0.060 Uiso 1 1 calc R U . . .
C10 C 0.4090(4) 0.0270(3) 0.6412(3) 0.0605(10) Uani 1 1 d . . . . .
H10 H 0.4682 0.0404 0.5852 0.073 Uiso 1 1 calc R U . . .
C11 C 0.4471(4) -0.0574(4) 0.7243(3) 0.0670(11) Uani 1 1 d . . . . .
H11 H 0.5313 -0.1031 0.7244 0.080 Uiso 1 1 calc R U . . .
C12 C 0.3627(4) -0.0758(4) 0.8077(3) 0.0789(13) Uani 1 1 d . . . . .
H12 H 0.3901 -0.1328 0.8651 0.095 Uiso 1 1 calc R U . . .
C13 C 0.2370(4) -0.0102(4) 0.8071(3) 0.0663(11) Uani 1 1 d . . . . .
H13 H 0.1796 -0.0230 0.8641 0.080 Uiso 1 1 calc R U . . .
C14 C -0.0319(3) 0.2080(3) 0.5948(3) 0.0489(8) Uani 1 1 d . . . . .
C15 C -0.1317(4) 0.1472(4) 0.5521(3) 0.0712(11) Uani 1 1 d . . . . .
H15 H -0.1698 0.0764 0.5894 0.085 Uiso 1 1 calc R U . . .
C16 C -0.1755(6) 0.1920(6) 0.4528(4) 0.0980(16) Uani 1 1 d . . . . .
H16 H -0.2444 0.1518 0.4247 0.118 Uiso 1 1 calc R U . . .
C17 C -0.1192(7) 0.2934(6) 0.3970(4) 0.110(2) Uani 1 1 d . . . . .
H17 H -0.1491 0.3222 0.3307 0.132 Uiso 1 1 calc R U . . .
C18 C -0.0190(7) 0.3529(5) 0.4374(4) 0.1055(19) Uani 1 1 d . . . . .
H18 H 0.0204 0.4220 0.3984 0.127 Uiso 1 1 calc R U . . .
C19 C 0.0252(5) 0.3115(4) 0.5367(3) 0.0754(12) Uani 1 1 d . . . . .
H19 H 0.0933 0.3534 0.5642 0.090 Uiso 1 1 calc R U . . .
C20 C 0.0413(3) 0.2925(3) 0.7795(2) 0.0405(7) Uani 1 1 d . . . . .
C21 C -0.0755(3) 0.3730(3) 0.7799(3) 0.0513(8) Uani 1 1 d . . . . .
H21 H -0.1574 0.3570 0.7493 0.062 Uiso 1 1 calc R U . . .
C22 C -0.0698(4) 0.4760(3) 0.8255(3) 0.0599(10) Uani 1 1 d . . . . .
H22 H -0.1485 0.5284 0.8274 0.072 Uiso 1 1 calc R U . . .
C23 C 0.0519(4) 0.5011(4) 0.8680(3) 0.0715(11) Uani 1 1 d . . . . .
H23 H 0.0557 0.5713 0.8983 0.086 Uiso 1 1 calc R U . . .
C24 C 0.1684(4) 0.4242(4) 0.8664(4) 0.0837(14) Uani 1 1 d . . . . .
H24 H 0.2510 0.4430 0.8946 0.100 Uiso 1 1 calc R U . . .
C25 C 0.1635(4) 0.3191(3) 0.8231(3) 0.0634(10) Uani 1 1 d . . . . .
H25 H 0.2422 0.2661 0.8232 0.076 Uiso 1 1 calc R U . . .
C26 C -0.0875(3) 0.0505(3) 0.7928(3) 0.0476(8) Uani 1 1 d . . . . .
C27 C -0.0887(4) -0.0693(3) 0.7702(4) 0.0756(12) Uani 1 1 d . . . . .
H27 H -0.0316 -0.0917 0.7191 0.091 Uiso 1 1 calc R U . . .
C28 C -0.1759(5) -0.1548(4) 0.8249(4) 0.0915(16) Uani 1 1 d . . . . .
H28 H -0.1768 -0.2352 0.8106 0.110 Uiso 1 1 calc R U . . .
C29 C -0.2604(5) -0.1221(4) 0.8995(4) 0.0819(13) Uani 1 1 d . . . . .
H29 H -0.3169 -0.1807 0.9366 0.098 Uiso 1 1 calc R U . . .
C30 C -0.2625(4) -0.0039(4) 0.9200(3) 0.0710(11) Uani 1 1 d . . . . .
H30 H -0.3226 0.0184 0.9694 0.085 Uiso 1 1 calc R U . . .
C31 C -0.1751(4) 0.0834(3) 0.8674(3) 0.0543(9) Uani 1 1 d . . . . .
H31 H -0.1754 0.1635 0.8823 0.065 Uiso 1 1 calc R U . . .

loop_
_atom_site_aniso_label
_atom_site_aniso_U_11
_atom_site_aniso_U_22
_atom_site_aniso_U_33
_atom_site_aniso_U_23
_atom_site_aniso_U_13
_atom_site_aniso_U_12
Cu1 0.0327(3) 0.0334(3) 0.0369(3) -0.0058(2) 0.0035(2) -0.0020(2)
S2 0.0629(5) 0.0340(4) 0.0441(5) -0.0057(3) 0.0090(4) -0.0002(4)
S1 0.0785(6) 0.0330(4) 0.0412(5) -0.0052(3) 0.0176(4) -0.0038(4)
P1 0.0389(4) 0.0337(4) 0.0487(5) -0.0042(3) 0.0036(4) 0.0015(3)
N1 0.204(5) 0.078(3) 0.064(3) 0.013(2) 0.057(3) 0.011(3)
C1 0.0311(15) 0.060(2) 0.0348(16) -0.0101(14) -0.0020(12) 0.0073(14)
C2 0.0295(15) 0.0503(18) 0.0412(17) -0.0148(14) -0.0049(12) 0.0034(13)
C3 0.0450(19) 0.059(2) 0.059(2) -0.0246(18) -0.0064(16) 0.0010(16)
C4 0.062(2) 0.077(3) 0.066(3) -0.039(2) -0.0112(19) 0.010(2)
C6 0.053(2) 0.063(2) 0.0362(18) -0.0021(16) 0.0000(15) 0.0134(16)
C5 0.059(2) 0.093(3) 0.041(2) -0.018(2) -0.0057(17) 0.017(2)
C7 0.101(3) 0.079(3) 0.040(2) 0.002(2) 0.020(2) 0.013(2)
C8 0.0420(17) 0.0350(16) 0.0496(19) -0.0054(14) 0.0040(14) 0.0053(13)
C9 0.053(2) 0.0436(18) 0.052(2) -0.0039(15) 0.0104(16) 0.0016(15)
C10 0.050(2) 0.063(2) 0.074(3) -0.026(2) 0.0152(19) 0.0005(17)
C11 0.054(2) 0.066(2) 0.084(3) -0.027(2) -0.006(2) 0.0213(19)
C12 0.078(3) 0.075(3) 0.074(3) 0.005(2) -0.005(2) 0.034(2)
C13 0.066(2) 0.070(2) 0.052(2) 0.0072(19) 0.0087(18) 0.024(2)
C14 0.053(2) 0.0404(17) 0.053(2) -0.0115(15) -0.0028(16) 0.0091(15)
C15 0.081(3) 0.068(3) 0.070(3) -0.027(2) -0.005(2) 0.000(2)
C16 0.116(4) 0.111(4) 0.078(4) -0.049(3) -0.031(3) 0.008(3)
C17 0.171(6) 0.098(4) 0.060(3) -0.024(3) -0.031(4) 0.037(4)
C18 0.178(6) 0.071(3) 0.058(3) 0.010(2) -0.007(3) 0.014(3)
C19 0.107(3) 0.054(2) 0.061(3) 0.000(2) -0.007(2) -0.004(2)
C20 0.0372(16) 0.0406(16) 0.0424(18) -0.0037(13) -0.0012(13) -0.0033(13)
C21 0.0424(18) 0.0434(18) 0.070(2) -0.0142(17) -0.0087(16) 0.0007(14)
C22 0.050(2) 0.050(2) 0.083(3) -0.0226(19) -0.0069(19) 0.0080(16)
C23 0.075(3) 0.058(2) 0.089(3) -0.037(2) -0.014(2) 0.001(2)
C24 0.058(2) 0.077(3) 0.127(4) -0.048(3) -0.036(3) 0.002(2)
C25 0.0405(19) 0.061(2) 0.091(3) -0.022(2) -0.0131(19) 0.0100(16)
C26 0.0415(18) 0.0384(17) 0.061(2) -0.0038(15) 0.0029(15) -0.0022(14)
C27 0.069(3) 0.046(2) 0.114(4) -0.020(2) 0.024(2) -0.0078(18)
C28 0.082(3) 0.044(2) 0.147(5) -0.009(3) 0.010(3) -0.017(2)
C29 0.064(3) 0.076(3) 0.097(4) 0.016(3) 0.003(2) -0.023(2)
C30 0.061(2) 0.089(3) 0.061(3) -0.002(2) 0.0097(19) -0.019(2)
C31 0.055(2) 0.054(2) 0.053(2) -0.0067(17) 0.0022(17) -0.0075(16)

loop_
_atom_type_symbol
_atom_type_description
_atom_type_scat_dispersion_real
_atom_type_scat_dispersion_imag
_atom_type_scat_source
C C 0.0033 0.0016 'International Tables Vol C Tables 4.2.6.8 and 6.1.1.4'
H H 0.0000 0.0000 'International Tables Vol C Tables 4.2.6.8 and 6.1.1.4'
N N 0.0061 0.0033 'International Tables Vol C Tables 4.2.6.8 and 6.1.1.4'
P P 0.1023 0.0942 'International Tables Vol C Tables 4.2.6.8 and 6.1.1.4'
S S 0.1246 0.1234 'International Tables Vol C Tables 4.2.6.8 and 6.1.1.4'
Cu Cu 0.3201 1.2651 'International Tables Vol C Tables 4.2.6.8 and 6.1.1.4'

loop_
_geom_angle_atom_site_label_1
_geom_angle_atom_site_label_2
_geom_angle_atom_site_label_3
_geom_angle
_geom_angle_site_symmetry_1
_geom_angle_site_symmetry_3
_geom_angle_publ_flag
S1 Cu1 S1 180.0 2_665 . ?
S1 Cu1 S2 90.05(3) 2_665 . ?
S1 Cu1 S2 89.95(3) . . ?
S1 Cu1 S2 89.95(3) 2_665 2_665 ?
S1 Cu1 S2 90.05(3) . 2_665 ?
S2 Cu1 S2 180.0 . 2_665 ?
C2 S2 Cu1 103.43(10) . . ?
C1 S1 Cu1 103.74(11) . . ?
C20 P1 C26 110.96(15) . . ?
C20 P1 C14 107.55(14) . . ?
C26 P1 C14 110.52(16) . . ?
C20 P1 C8 110.86(14) . . ?
C26 P1 C8 106.78(14) . . ?
C14 P1 C8 110.19(15) . . ?
C6 C1 C2 117.2(3) . . ?
C6 C1 S1 120.8(3) . . ?
C2 C1 S1 122.0(2) . . ?
C3 C2 C1 119.3(3) . . ?
C3 C2 S2 120.5(3) . . ?
C1 C2 S2 120.1(2) . . ?
C4 C3 C2 122.0(3) . . ?
C4 C3 H3 119.0 . . ?
C2 C3 H3 119.0 . . ?
C5 C4 C3 120.4(3) . . ?
C5 C4 H4 119.8 . . ?
C3 C4 H4 119.8 . . ?
C5 C6 C1 122.2(3) . . ?
C5 C6 C7 118.7(3) . . ?
C1 C6 C7 119.1(3) . . ?
C4 C5 C6 118.8(3) . . ?
C4 C5 H5 120.6 . . ?
C6 C5 H5 120.6 . . ?
N1 C7 C6 178.2(5) . . ?
C9 C8 C13 119.2(3) . . ?
C9 C8 P1 121.5(2) . . ?
C13 C8 P1 119.3(2) . . ?
C8 C9 C10 119.6(3) . . ?
C8 C9 H9 120.2 . . ?
C10 C9 H9 120.2 . . ?
C11 C10 C9 120.5(3) . . ?
C11 C10 H10 119.7 . . ?
C9 C10 H10 119.7 . . ?
C10 C11 C12 120.3(3) . . ?
C10 C11 H11 119.9 . . ?
C12 C11 H11 119.9 . . ?
C11 C12 C13 120.0(4) . . ?
C11 C12 H12 120.0 . . ?
C13 C12 H12 120.0 . . ?
C12 C13 C8 120.4(4) . . ?
C12 C13 H13 119.8 . . ?
C8 C13 H13 119.8 . . ?
C15 C14 C19 118.8(4) . . ?
C15 C14 P1 122.6(3) . . ?
C19 C14 P1 118.6(3) . . ?
C14 C15 C16 119.8(4) . . ?
C14 C15 H15 120.1 . . ?
C16 C15 H15 120.1 . . ?
C17 C16 C15 120.8(5) . . ?
C17 C16 H16 119.6 . . ?
C15 C16 H16 119.6 . . ?
C16 C17 C18 120.1(5) . . ?
C16 C17 H17 120.0 . . ?
C18 C17 H17 120.0 . . ?
C17 C18 C19 120.4(5) . . ?
C17 C18 H18 119.8 . . ?
C19 C18 H18 119.8 . . ?
C14 C19 C18 120.1(5) . . ?
C14 C19 H19 120.0 . . ?
C18 C19 H19 120.0 . . ?
C25 C20 C21 119.3(3) . . ?
C25 C20 P1 121.7(2) . . ?
C21 C20 P1 119.0(2) . . ?
C22 C21 C20 120.1(3) . . ?
C22 C21 H21 119.9 . . ?
C20 C21 H21 119.9 . . ?
C23 C22 C21 119.8(3) . . ?
C23 C22 H22 120.1 . . ?
C21 C22 H22 120.1 . . ?
C22 C23 C24 120.7(4) . . ?
C22 C23 H23 119.6 . . ?
C24 C23 H23 119.6 . . ?
C23 C24 C25 120.1(4) . . ?
C23 C24 H24 119.9 . . ?
C25 C24 H24 119.9 . . ?
C24 C25 C20 119.8(3) . . ?
C24 C25 H25 120.1 . . ?
C20 C25 H25 120.1 . . ?
C31 C26 C27 119.8(3) . . ?
C31 C26 P1 122.2(3) . . ?
C27 C26 P1 118.0(3) . . ?
C28 C27 C26 119.2(4) . . ?
C28 C27 H27 120.4 . . ?
C26 C27 H27 120.4 . . ?
C29 C28 C27 120.5(4) . . ?
C29 C28 H28 119.7 . . ?
C27 C28 H28 119.7 . . ?
C30 C29 C28 120.5(4) . . ?
C30 C29 H29 119.8 . . ?
C28 C29 H29 119.8 . . ?
C29 C30 C31 120.3(4) . . ?
C29 C30 H30 119.9 . . ?
C31 C30 H30 119.9 . . ?
C26 C31 C30 119.6(3) . . ?
C26 C31 H31 120.2 . . ?
C30 C31 H31 120.2 . . ?

loop_
_geom_bond_atom_site_label_1
_geom_bond_atom_site_label_2
_geom_bond_distance
_geom_bond_site_symmetry_2
_geom_bond_publ_flag
Cu1 S1 2.2536(8) 2_665 ?
Cu1 S1 2.2536(8) . ?
Cu1 S2 2.2769(8) . ?
Cu1 S2 2.2770(8) 2_665 ?
S2 C2 1.739(3) . ?
S1 C1 1.727(3) . ?
P1 C20 1.786(3) . ?
P1 C26 1.789(3) . ?
P1 C14 1.797(3) . ?
P1 C8 1.798(3) . ?
N1 C7 1.139(5) . ?
C1 C6 1.409(4) . ?
C1 C2 1.410(4) . ?
C2 C3 1.394(4) . ?
C3 C4 1.375(5) . ?
C3 H3 0.9300 . ?
C4 C5 1.364(5) . ?
C4 H4 0.9300 . ?
C6 C5 1.408(5) . ?
C6 C7 1.434(6) . ?
C5 H5 0.9300 . ?
C8 C9 1.373(4) . ?
C8 C13 1.383(4) . ?
C9 C10 1.390(5) . ?
C9 H9 0.9300 . ?
C10 C11 1.353(5) . ?
C10 H10 0.9300 . ?
C11 C12 1.364(5) . ?
C11 H11 0.9300 . ?
C12 C13 1.375(5) . ?
C12 H12 0.9300 . ?
C13 H13 0.9300 . ?
C14 C15 1.376(5) . ?
C14 C19 1.385(5) . ?
C15 C16 1.394(6) . ?
C15 H15 0.9300 . ?
C16 C17 1.351(7) . ?
C16 H16 0.9300 . ?
C17 C18 1.356(8) . ?
C17 H17 0.9300 . ?
C18 C19 1.389(6) . ?
C18 H18 0.9300 . ?
C19 H19 0.9300 . ?
C20 C25 1.383(4) . ?
C20 C21 1.393(4) . ?
C21 C22 1.372(5) . ?
C21 H21 0.9300 . ?
C22 C23 1.367(5) . ?
C22 H22 0.9300 . ?
C23 C24 1.369(5) . ?
C23 H23 0.9300 . ?
C24 C25 1.376(5) . ?
C24 H24 0.9300 . ?
C25 H25 0.9300 . ?
C26 C31 1.382(5) . ?
C26 C27 1.392(5) . ?
C27 C28 1.387(6) . ?
C27 H27 0.9300 . ?
C28 C29 1.365(6) . ?
C28 H28 0.9300 . ?
C29 C30 1.364(6) . ?
C29 H29 0.9300 . ?
C30 C31 1.389(5) . ?
C30 H30 0.9300 . ?
C31 H31 0.9300 . ?

loop_
_geom_hbond_atom_site_label_D
_geom_hbond_atom_site_label_H
_geom_hbond_atom_site_label_A
_geom_hbond_distance_DH
_geom_hbond_distance_HA
_geom_hbond_distance_DA
_geom_hbond_angle_DHA
_geom_hbond_site_symmetry_A
C9 H9 N1 0.93 2.53 3.266(5) 136.5 .
C9 H9 N1 0.93 2.53 3.266(5) 136.5 .
C9 H9 N1 0.93 2.53 3.266(5) 136.5 .

loop_
_geom_torsion_atom_site_label_1
_geom_torsion_atom_site_label_2
_geom_torsion_atom_site_label_3
_geom_torsion_atom_site_label_4
_geom_torsion
_geom_torsion_site_symmetry_1
_geom_torsion_site_symmetry_2
_geom_torsion_site_symmetry_3
_geom_torsion_site_symmetry_4
_geom_torsion_publ_flag
Cu1 S1 C1 C6 -179.3(2) . . . . ?
Cu1 S1 C1 C2 1.0(3) . . . . ?
C6 C1 C2 C3 4.4(4) . . . . ?
S1 C1 C2 C3 -175.9(2) . . . . ?
C6 C1 C2 S2 -174.1(2) . . . . ?
S1 C1 C2 S2 5.6(4) . . . . ?
Cu1 S2 C2 C3 172.7(2) . . . . ?
Cu1 S2 C2 C1 -8.8(2) . . . . ?
C1 C2 C3 C4 -3.4(5) . . . . ?
S2 C2 C3 C4 175.1(3) . . . . ?
C2 C3 C4 C5 -0.2(5) . . . . ?
C2 C1 C6 C5 -2.2(5) . . . . ?
S1 C1 C6 C5 178.0(3) . . . . ?
C2 C1 C6 C7 177.5(3) . . . . ?
S1 C1 C6 C7 -2.2(5) . . . . ?
C3 C4 C5 C6 2.5(6) . . . . ?
C1 C6 C5 C4 -1.2(5) . . . . ?
C7 C6 C5 C4 179.1(4) . . . . ?
C20 P1 C8 C9 -95.3(3) . . . . ?
C26 P1 C8 C9 143.7(3) . . . . ?
C14 P1 C8 C9 23.6(3) . . . . ?
C20 P1 C8 C13 85.1(3) . . . . ?
C26 P1 C8 C13 -35.9(3) . . . . ?
C14 P1 C8 C13 -155.9(3) . . . . ?
C13 C8 C9 C10 0.5(5) . . . . ?
P1 C8 C9 C10 -179.1(3) . . . . ?
C8 C9 C10 C11 0.6(5) . . . . ?
C9 C10 C11 C12 -1.5(6) . . . . ?
C10 C11 C12 C13 1.2(7) . . . . ?
C11 C12 C13 C8 -0.1(7) . . . . ?
C9 C8 C13 C12 -0.8(6) . . . . ?
P1 C8 C13 C12 178.8(3) . . . . ?
C20 P1 C14 C15 -137.1(3) . . . . ?
C26 P1 C14 C15 -15.8(3) . . . . ?
C8 P1 C14 C15 101.9(3) . . . . ?
C20 P1 C14 C19 43.7(3) . . . . ?
C26 P1 C14 C19 165.0(3) . . . . ?
C8 P1 C14 C19 -77.2(3) . . . . ?
C19 C14 C15 C16 -1.4(6) . . . . ?
P1 C14 C15 C16 179.4(3) . . . . ?
C14 C15 C16 C17 1.3(7) . . . . ?
C15 C16 C17 C18 -0.2(9) . . . . ?
C16 C17 C18 C19 -0.8(9) . . . . ?
C15 C14 C19 C18 0.4(6) . . . . ?
P1 C14 C19 C18 179.7(4) . . . . ?
C17 C18 C19 C14 0.7(8) . . . . ?
C26 P1 C20 C25 113.7(3) . . . . ?
C14 P1 C20 C25 -125.3(3) . . . . ?
C8 P1 C20 C25 -4.8(3) . . . . ?
C26 P1 C20 C21 -66.2(3) . . . . ?
C14 P1 C20 C21 54.8(3) . . . . ?
C8 P1 C20 C21 175.3(3) . . . . ?
C25 C20 C21 C22 -1.6(5) . . . . ?
P1 C20 C21 C22 178.3(3) . . . . ?
C20 C21 C22 C23 1.8(6) . . . . ?
C21 C22 C23 C24 -0.5(7) . . . . ?
C22 C23 C24 C25 -1.0(8) . . . . ?
C23 C24 C25 C20 1.2(7) . . . . ?
C21 C20 C25 C24 0.1(6) . . . . ?
P1 C20 C25 C24 -179.8(3) . . . . ?
C20 P1 C26 C31 12.0(3) . . . . ?
C14 P1 C26 C31 -107.2(3) . . . . ?
C8 P1 C26 C31 133.0(3) . . . . ?
C20 P1 C26 C27 -168.0(3) . . . . ?
C14 P1 C26 C27 72.8(3) . . . . ?
C8 P1 C26 C27 -47.1(3) . . . . ?
C31 C26 C27 C28 -1.4(6) . . . . ?
P1 C26 C27 C28 178.6(4) . . . . ?
C26 C27 C28 C29 0.4(7) . . . . ?
C27 C28 C29 C30 1.4(8) . . . . ?
C28 C29 C30 C31 -2.2(7) . . . . ?
C27 C26 C31 C30 0.7(6) . . . . ?
P1 C26 C31 C30 -179.4(3) . . . . ?
C29 C30 C31 C26 1.1(6) . . . . ?
